data_7109743
loop_
_publ_author_name
'Jun Liang'
'Xin-Long Wang'
'Yan-Qing Jiao'
'Chao Qin'
'Kui-Zhan Shao'
'Zhong-Min Su'
'Qing-Yin Wu'

_publ_section_title
;
 Metal ion directed metal-organic rotaxane frameworks with intrinsic
 features of self-penetration and interpenetration
;
_journal_name_full Chem.Commun.
_journal_page_first 8555
_journal_paper_doi 10.1039/c3cc43990a
_journal_volume 49
_journal_year 2013
_chemical_formula_sum 'C58 H78 N28 O19'
_chemical_formula_weight 1471.48
_chemical_name_systematic
;
 ?
;
_space_group_crystal_system monoclinic
_space_group_IT_number 15
_space_group_name_Hall '-C 2yc'
_space_group_name_H-M_alt 'C 1 2/c 1'
_symmetry_space_group_name_Hall '-C 2yc'
_symmetry_space_group_name_H-M 'C 1 2/c 1'
_atom_sites_solution_hydrogens geom
_audit_creation_method SHELXL-2013
_cell_angle_alpha 90.000(5)
_cell_angle_beta 119.599(5)
_cell_angle_gamma 90.000(5)
_cell_formula_units_Z 4
_cell_length_a 28.266(5)
_cell_length_b 15.802(5)
_cell_length_c 18.367(5)
_cell_measurement_reflns_used 17970
_cell_measurement_temperature 296(2)
_cell_measurement_theta_max 25.00
_cell_measurement_theta_min 2.240
_cell_volume 7133(3)
_computing_cell_refinement 'SAINT (Bruker, 1999)'
_computing_data_collection 'SMART (Bruker, 1997)'
_computing_data_reduction SAINT
_computing_molecular_graphics 'SHELXTL-PLUS (Sheldrick, 1990)'
_computing_publication_material SHELXL-97
_computing_structure_refinement 'SHELXL-97 (Sheldrick, 1997)'
_computing_structure_solution 'SHELXS-97 (Sheldrick, 1997)'
_diffrn_ambient_temperature 296(2)
_diffrn_measured_fraction_theta_full 0.968
_diffrn_measured_fraction_theta_max 0.994
_diffrn_measurement_device_type 'Bruker APEX CCD area-detector'
_diffrn_measurement_method '\w scans'
_diffrn_radiation_type MoK\a
_diffrn_radiation_wavelength 0.71069
_diffrn_reflns_av_R_equivalents 0.0357
_diffrn_reflns_av_unetI/netI 0.0436
_diffrn_reflns_Laue_measured_fraction_full 0.968
_diffrn_reflns_Laue_measured_fraction_max 0.994
_diffrn_reflns_limit_h_max 33
_diffrn_reflns_limit_h_min -33
_diffrn_reflns_limit_k_max 18
_diffrn_reflns_limit_k_min -16
_diffrn_reflns_limit_l_max 21
_diffrn_reflns_limit_l_min -21
_diffrn_reflns_number 17970
_diffrn_reflns_point_group_measured_fraction_full 0.968
_diffrn_reflns_point_group_measured_fraction_max 0.994
_diffrn_reflns_theta_full 25.240
_diffrn_reflns_theta_max 25.00
_diffrn_reflns_theta_min 2.240
_diffrn_source 'Rotation anode'
_exptl_absorpt_coefficient_mu 0.106
_exptl_absorpt_correction_T_max 0.973
_exptl_absorpt_correction_T_min 0.967
_exptl_absorpt_correction_type multi-scan
_exptl_absorpt_process_details 'ABSCOR by T.Higashi    8 March, 1995'
_exptl_crystal_colour colorless
_exptl_crystal_density_diffrn 1.370
_exptl_crystal_description block
_exptl_crystal_F_000 3096
_exptl_crystal_size_max 0.310
_exptl_crystal_size_mid 0.280
_exptl_crystal_size_min 0.270
_refine_diff_density_max 2.465
_refine_diff_density_min -0.399
_refine_diff_density_rms 0.179
_refine_ls_extinction_method none
_refine_ls_goodness_of_fit_ref 1.043
_refine_ls_hydrogen_treatment constr
_refine_ls_matrix_type full
_refine_ls_number_parameters 473
_refine_ls_number_reflns 6240
_refine_ls_number_restraints 14
_refine_ls_restrained_S_all 1.049
_refine_ls_R_factor_all 0.1569
_refine_ls_R_factor_gt 0.1312
_refine_ls_shift/su_max 0.008
_refine_ls_shift/su_mean 0.001
_refine_ls_structure_factor_coef Fsqd
_refine_ls_weighting_details 'w=1/[\s^2^(Fo^2^)+(0.3500P)^2^] where P=(Fo^2^+2Fc^2^)/3'
_refine_ls_weighting_scheme calc
_refine_ls_wR_factor_gt 0.3800
_refine_ls_wR_factor_ref 0.4186
_reflns_Friedel_coverage 0.000
_reflns_number_gt 4216
_reflns_number_total 6240
_reflns_threshold_expression 'I > 2\s(I)'
_cod_data_source_file c3cc43990a.txt
_cod_data_source_block XX
_cod_database_code 7109743
_shelx_space_group_comment
;
The symmetry employed for this shelxl refinement is uniquely defined
by the following loop, which should always be used as a source of
symmetry information in preference to the above space-group names.
They are only intended as comments.
;
_shelx_estimated_absorpt_t_min 0.968
_shelx_estimated_absorpt_t_max 0.972

loop_
_space_group_symop_operation_xyz
'x, y, z'
'-x, y, -z+1/2'
'x+1/2, y+1/2, z'
'-x+1/2, y+1/2, -z+1/2'
'-x, -y, -z'
'x, -y, z-1/2'
'-x+1/2, -y+1/2, -z'
'x+1/2, -y+1/2, z-1/2'

loop_
_atom_site_label
_atom_site_type_symbol
_atom_site_fract_x
_atom_site_fract_y
_atom_site_fract_z
_atom_site_U_iso_or_equiv
_atom_site_adp_type
_atom_site_occupancy
_atom_site_symmetry_multiplicity
_atom_site_calc_flag
_atom_site_refinement_flags_posn
_atom_site_refinement_flags_adp
_atom_site_refinement_flags_occupancy
_atom_site_disorder_assembly
_atom_site_disorder_group
C1 C 0.84164(19) 0.4792(3) 0.5882(3) 0.0367(11) Uani 1 1 d . . . . .
C2 C 0.8650(2) 0.4840(3) 0.4760(3) 0.0422(12) Uani 1 1 d . . . . .
H2A H 0.8996 0.5038 0.4833 0.051 Uiso 1 1 calc R U . . .
H2B H 0.8404 0.5319 0.4588 0.051 Uiso 1 1 calc R U . . .
C3 C 0.7896(2) 0.4210(3) 0.3477(3) 0.0389(12) Uani 1 1 d . . . . .
C4 C 0.7335(2) 0.3483(3) 0.2135(3) 0.0403(12) Uani 1 1 d . . . . .
H4A H 0.7130 0.4005 0.2017 0.048 Uiso 1 1 calc R U . . .
H4B H 0.7437 0.3410 0.1706 0.048 Uiso 1 1 calc R U . . .
C5 C 0.65337(19) 0.2906(3) 0.2168(3) 0.0342(11) Uani 1 1 d . . . . .
C6 C 0.57704(19) 0.2050(3) 0.2042(3) 0.0384(11) Uani 1 1 d . . . . .
H6A H 0.5553 0.1678 0.1573 0.046 Uiso 1 1 calc R U . . .
H6B H 0.5599 0.2602 0.1909 0.046 Uiso 1 1 calc R U . . .
C7 C 0.57179(18) 0.2262(3) 0.3330(3) 0.0386(12) Uani 1 1 d . . . . .
C8 C 0.58202(19) 0.0861(3) 0.3015(3) 0.0379(11) Uani 1 1 d . . . . .
H8 H 0.5536 0.0514 0.2574 0.045 Uiso 1 1 calc R U . . .
C9 C 0.6575(2) 0.1463(3) 0.1920(3) 0.0363(11) Uani 1 1 d . . . . .
H9 H 0.6329 0.1229 0.1365 0.044 Uiso 1 1 calc R U . . .
C10 C 0.7062(2) 0.1918(3) 0.1935(3) 0.0368(11) Uani 1 1 d . . . . .
H10 H 0.7057 0.1856 0.1400 0.044 Uiso 1 1 calc R U . . .
C11 C 0.83378(19) 0.3131(3) 0.3148(3) 0.0368(11) Uani 1 1 d . . . . .
H11 H 0.8437 0.3231 0.2714 0.044 Uiso 1 1 calc R U . . .
C12 C 0.87457(19) 0.3571(3) 0.3987(3) 0.0374(11) Uani 1 1 d . . . . .
H12 H 0.9055 0.3814 0.3958 0.045 Uiso 1 1 calc R U . . .
C13 C 0.92335(19) 0.4128(3) 0.6183(3) 0.0388(12) Uani 1 1 d . . . . .
H13 H 0.9556 0.4438 0.6263 0.047 Uiso 1 1 calc R U . . .
C14 C 0.93824(18) 0.2905(3) 0.5414(3) 0.0380(11) Uani 1 1 d . . . . .
H14A H 0.9657 0.3255 0.5394 0.046 Uiso 1 1 calc R U . . .
H14B H 0.9533 0.2341 0.5582 0.046 Uiso 1 1 calc R U . . .
C15 C 0.87234(18) 0.2093(3) 0.4187(3) 0.0343(11) Uani 1 1 d . . . . .
C16 C 0.80837(19) 0.1608(3) 0.2763(3) 0.0407(12) Uani 1 1 d . . . . .
H16A H 0.8280 0.1080 0.2972 0.049 Uiso 1 1 calc R U . . .
H16B H 0.8072 0.1736 0.2238 0.049 Uiso 1 1 calc R U . . .
C17 C 0.7381(2) 0.0843(3) 0.2937(3) 0.0384(12) Uani 1 1 d . . . . .
C18 C 0.6544(2) 0.0194(3) 0.2744(3) 0.0400(12) Uani 1 1 d . . . . .
H18A H 0.6781 -0.0288 0.3003 0.048 Uiso 1 1 calc R U . . .
H18B H 0.6231 -0.0003 0.2232 0.048 Uiso 1 1 calc R U . . .
C19 C 0.4853(3) 0.6693(6) 0.0356(5) 0.085(3) Uani 1 1 d . . . . .
C20 C 0.5156(2) 0.6225(5) 0.1143(4) 0.0611(17) Uani 1 1 d . . . . .
C21 C 0.5463(3) 0.6696(5) 0.1865(5) 0.072(2) Uani 1 1 d . . . . .
H21 H 0.5482 0.7281 0.1833 0.086 Uiso 1 1 calc R U . . .
C22 C 0.5741(3) 0.6296(4) 0.2627(4) 0.0605(16) Uani 1 1 d . . . . .
H22 H 0.5950 0.6605 0.3113 0.073 Uiso 1 1 calc R U . . .
C23 C 0.5703(2) 0.5428(4) 0.2655(4) 0.0509(14) Uani 1 1 d . . . . .
C24 C 0.5401(3) 0.4974(5) 0.1950(4) 0.0637(17) Uani 1 1 d . . . . .
H24 H 0.5379 0.4389 0.1982 0.076 Uiso 1 1 calc R U . . .
C25 C 0.5123(3) 0.5376(5) 0.1181(4) 0.0678(19) Uani 1 1 d . . . . .
H25 H 0.4916 0.5064 0.0696 0.081 Uiso 1 1 calc R U . . .
C26 C 0.5994(2) 0.4976(4) 0.3499(4) 0.0519(14) Uani 1 1 d . . . . .
H26A H 0.6072 0.5381 0.3942 0.062 Uiso 1 1 calc R U . . .
H26B H 0.5755 0.4546 0.3518 0.062 Uiso 1 1 calc R U . . .
C27 C 0.6787(2) 0.4104(4) 0.4471(4) 0.0540(15) Uani 1 1 d . . . . .
H27A H 0.7001 0.4497 0.4921 0.065 Uiso 1 1 calc R U . . .
H27B H 0.6514 0.3855 0.4579 0.065 Uiso 1 1 calc R U . . .
C28 C 0.7132(3) 0.3452(5) 0.4449(6) 0.090(3) Uani 1 1 d D . . . .
H28A H 0.6924 0.3139 0.3932 0.108 Uiso 1 1 calc R U . A 1
H28B H 0.7428 0.3727 0.4417 0.108 Uiso 1 1 calc R U . A 1
C29 C 0.7365(4) 0.2857(6) 0.5111(6) 0.062(2) Uiso 0.7 1 d D . P B 1
H29A H 0.7085 0.2625 0.5211 0.075 Uiso 1 1 calc R U . B 1
H29B H 0.7634 0.3135 0.5620 0.075 Uiso 1 1 calc R U . B 1
C29A C 0.7106(12) 0.2567(8) 0.4471(19) 0.082(7) Uiso 0.3 1 d D . P B 2
N1 N 0.65125(18) 0.4571(3) 0.3653(3) 0.0495(12) Uani 1 1 d . . . . .
H1A H 0.6756 0.5004 0.3654 0.059 Uiso 1 1 calc R U . . .
H1B H 0.6436 0.4180 0.3202 0.059 Uiso 1 1 calc R U . . .
N2 N 0.87310(16) 0.4531(3) 0.5556(3) 0.0375(10) Uani 1 1 d . . . . .
N3 N 0.84319(17) 0.4212(3) 0.4102(3) 0.0424(11) Uani 1 1 d . . . . .
N4 N 0.78268(17) 0.3557(3) 0.2945(3) 0.0411(10) Uani 1 1 d . . . . .
N5 N 0.69871(16) 0.2779(3) 0.2089(3) 0.0380(10) Uani 1 1 d . . . . .
N6 N 0.63110(15) 0.2125(2) 0.2136(2) 0.0341(9) Uani 1 1 d . . . . .
N7 N 0.57694(17) 0.1725(3) 0.2777(3) 0.0410(10) Uani 1 1 d . . . . .
N8 N 0.63562(16) 0.0500(2) 0.3308(2) 0.0366(10) Uani 1 1 d . . . . .
N9 N 0.68249(16) 0.0801(3) 0.2536(3) 0.0401(10) Uani 1 1 d . . . . .
N10 N 0.75260(16) 0.1496(2) 0.2605(3) 0.0367(10) Uani 1 1 d . . . . .
N11 N 0.83751(16) 0.2267(3) 0.3352(3) 0.0416(11) Uani 1 1 d . . . . .
N12 N 0.89164(16) 0.2859(3) 0.4583(2) 0.0384(10) Uani 1 1 d . . . . .
N13 N 0.92708(16) 0.3241(3) 0.6044(3) 0.0396(10) Uani 1 1 d . . . . .
N15 N 0.4622(3) 0.7054(6) -0.0253(5) 0.109(3) Uani 1 1 d . U . . .
O1 O 0.80036(15) 0.5216(2) 0.5518(2) 0.0493(10) Uani 1 1 d . . . . .
O2 O 0.75546(15) 0.4718(2) 0.3410(2) 0.0454(9) Uani 1 1 d . . . . .
O3 O 0.63682(14) 0.3580(2) 0.2263(2) 0.0443(9) Uani 1 1 d . . . . .
O4 O 0.56728(16) 0.3019(2) 0.3273(2) 0.0513(10) Uani 1 1 d . . . . .
O5 O 0.76916(16) 0.0363(2) 0.3479(2) 0.0502(10) Uani 1 1 d . . . . .
O6 O 0.88546(15) 0.1410(2) 0.4519(2) 0.0465(9) Uani 1 1 d . . . . .
O1W O 0.8859(2) 0.9568(3) 0.4357(4) 0.0962(19) Uani 1 1 d . U . . .
O2W O 0.7145(2) 0.6112(4) 0.4187(5) 0.115(2) Uani 1 1 d . . . . .
O3W O 0.8401(5) 0.8327(6) 0.4914(5) 0.161(4) Uani 1 1 d . . . . .
O4W O 0.5260(5) 0.0274(7) 0.0629(8) 0.057(3) Uiso 0.35 1 d . . P . .
O5W O 0.5000 0.0000 0.0000 0.058(5) Uiso 0.3 2 d S . P . .

loop_
_atom_site_aniso_label
_atom_site_aniso_U_11
_atom_site_aniso_U_22
_atom_site_aniso_U_33
_atom_site_aniso_U_23
_atom_site_aniso_U_13
_atom_site_aniso_U_12
C1 0.038(3) 0.032(2) 0.040(3) 0.000(2) 0.019(2) -0.001(2)
C2 0.050(3) 0.041(3) 0.035(3) 0.000(2) 0.020(2) -0.006(2)
C3 0.044(3) 0.042(3) 0.035(3) 0.009(2) 0.023(2) -0.001(2)
C4 0.039(3) 0.040(3) 0.035(3) 0.008(2) 0.014(2) -0.006(2)
C5 0.037(2) 0.039(3) 0.021(2) -0.0002(19) 0.0102(19) -0.004(2)
C6 0.032(2) 0.046(3) 0.031(2) 0.003(2) 0.010(2) 0.003(2)
C7 0.030(2) 0.047(3) 0.032(3) -0.002(2) 0.010(2) 0.002(2)
C8 0.038(3) 0.043(3) 0.030(2) -0.003(2) 0.015(2) -0.006(2)
C9 0.040(3) 0.040(3) 0.028(2) -0.008(2) 0.016(2) -0.004(2)
C10 0.044(3) 0.042(3) 0.026(2) -0.003(2) 0.018(2) -0.002(2)
C11 0.038(3) 0.042(3) 0.035(3) 0.004(2) 0.021(2) 0.001(2)
C12 0.037(2) 0.048(3) 0.034(3) 0.001(2) 0.023(2) -0.003(2)
C13 0.032(2) 0.045(3) 0.035(3) -0.003(2) 0.014(2) -0.009(2)
C14 0.027(2) 0.048(3) 0.034(3) -0.002(2) 0.011(2) 0.002(2)
C15 0.033(2) 0.042(3) 0.034(3) 0.002(2) 0.021(2) 0.002(2)
C16 0.038(3) 0.048(3) 0.039(3) -0.014(2) 0.022(2) 0.002(2)
C17 0.045(3) 0.035(3) 0.034(3) -0.005(2) 0.019(2) 0.006(2)
C18 0.053(3) 0.031(2) 0.041(3) -0.004(2) 0.027(2) 0.000(2)
C19 0.063(4) 0.124(7) 0.057(4) 0.037(5) 0.021(4) -0.024(4)
C20 0.047(3) 0.085(5) 0.049(4) 0.014(3) 0.021(3) 0.001(3)
C21 0.063(4) 0.075(5) 0.067(4) 0.023(4) 0.024(3) -0.005(3)
C22 0.060(4) 0.055(4) 0.061(4) 0.002(3) 0.026(3) -0.006(3)
C23 0.053(3) 0.064(4) 0.040(3) 0.000(3) 0.026(3) 0.003(3)
C24 0.064(4) 0.068(4) 0.053(4) -0.013(3) 0.025(3) 0.008(3)
C25 0.050(3) 0.099(6) 0.049(4) -0.004(4) 0.020(3) 0.003(3)
C26 0.061(3) 0.053(3) 0.047(3) 0.011(3) 0.031(3) 0.019(3)
C27 0.057(3) 0.052(3) 0.060(4) 0.014(3) 0.035(3) 0.010(3)
C28 0.097(6) 0.053(4) 0.160(8) 0.028(5) 0.095(6) 0.017(4)
N1 0.049(3) 0.061(3) 0.043(3) -0.005(2) 0.026(2) -0.002(2)
N2 0.038(2) 0.040(2) 0.033(2) 0.0054(17) 0.0158(18) 0.0023(17)
N3 0.043(2) 0.044(2) 0.036(2) 0.0007(19) 0.0159(19) -0.0029(19)
N4 0.041(2) 0.044(2) 0.035(2) -0.0033(18) 0.0165(19) -0.0062(18)
N5 0.040(2) 0.032(2) 0.045(2) -0.0002(17) 0.0231(19) -0.0013(17)
N6 0.032(2) 0.031(2) 0.036(2) -0.0001(16) 0.0141(17) -0.0005(16)
N7 0.043(2) 0.044(2) 0.037(2) 0.0060(19) 0.0201(19) 0.0057(18)
N8 0.041(2) 0.037(2) 0.030(2) 0.0014(17) 0.0171(18) 0.0018(17)
N9 0.043(2) 0.038(2) 0.043(2) 0.0008(18) 0.024(2) 0.0033(18)
N10 0.039(2) 0.032(2) 0.039(2) -0.0014(17) 0.0189(19) -0.0022(17)
N11 0.038(2) 0.050(3) 0.036(2) -0.0054(19) 0.0175(19) -0.0037(19)
N12 0.036(2) 0.044(3) 0.031(2) -0.0034(17) 0.0144(18) -0.0047(17)
N13 0.040(2) 0.044(2) 0.036(2) -0.0014(18) 0.0195(19) 0.0026(18)
N15 0.097(5) 0.140(6) 0.072(4) 0.036(4) 0.028(4) -0.030(4)
O1 0.052(2) 0.050(2) 0.043(2) 0.0089(17) 0.0218(18) 0.0070(18)
O2 0.048(2) 0.046(2) 0.043(2) 0.0067(16) 0.0227(17) 0.0055(16)
O3 0.044(2) 0.037(2) 0.047(2) 0.0013(15) 0.0178(17) 0.0078(15)
O4 0.057(2) 0.044(2) 0.049(2) 0.0068(17) 0.0228(19) 0.0131(17)
O5 0.060(2) 0.043(2) 0.044(2) 0.0038(17) 0.0233(19) 0.0089(18)
O6 0.049(2) 0.047(2) 0.044(2) 0.0002(17) 0.0237(18) 0.0003(17)
O1W 0.096(4) 0.073(3) 0.078(3) -0.009(3) 0.011(3) 0.030(3)
O2W 0.072(3) 0.096(4) 0.142(6) 0.054(4) 0.026(4) 0.017(3)
O3W 0.222(10) 0.161(8) 0.085(5) -0.012(5) 0.065(6) 0.027(7)

loop_
_atom_type_symbol
_atom_type_description
_atom_type_scat_dispersion_real
_atom_type_scat_dispersion_imag
_atom_type_scat_source
C C 0.0033 0.0016 'International Tables Vol C Tables 4.2.6.8 and 6.1.1.4'
H H 0.0000 0.0000 'International Tables Vol C Tables 4.2.6.8 and 6.1.1.4'
N N 0.0061 0.0033 'International Tables Vol C Tables 4.2.6.8 and 6.1.1.4'
O O 0.0106 0.0060 'International Tables Vol C Tables 4.2.6.8 and 6.1.1.4'

loop_
_geom_angle_atom_site_label_1
_geom_angle_atom_site_label_2
_geom_angle_atom_site_label_3
_geom_angle
_geom_angle_site_symmetry_1
_geom_angle_site_symmetry_3
O1 C1 N2 125.6(5) . .
O1 C1 N8 125.9(5) . 7_656
N2 C1 N8 108.5(4) . 7_656
N2 C2 N3 113.8(4) . .
N2 C2 H2A 108.8 . .
N3 C2 H2A 108.8 . .
N2 C2 H2B 108.8 . .
N3 C2 H2B 108.8 . .
H2A C2 H2B 107.7 . .
O2 C3 N4 127.0(5) . .
O2 C3 N3 125.1(5) . .
N4 C3 N3 107.8(4) . .
N5 C4 N4 113.4(4) . .
N5 C4 H4A 108.9 . .
N4 C4 H4A 108.9 . .
N5 C4 H4B 108.9 . .
N4 C4 H4B 108.9 . .
H4A C4 H4B 107.7 . .
O3 C5 N6 126.5(5) . .
O3 C5 N5 126.3(5) . .
N6 C5 N5 107.2(4) . .
N6 C6 N7 113.8(4) . .
N6 C6 H6A 108.8 . .
N7 C6 H6A 108.8 . .
N6 C6 H6B 108.8 . .
N7 C6 H6B 108.8 . .
H6A C6 H6B 107.7 . .
O4 C7 N13 126.9(5) . 7_656
O4 C7 N7 126.2(5) . .
N13 C7 N7 106.9(4) 7_656 .
N7 C8 N8 114.9(4) . .
N7 C8 C13 103.8(4) . 7_656
N8 C8 C13 103.0(4) . 7_656
N7 C8 H8 111.5 . .
N8 C8 H8 111.5 . .
C13 C8 H8 111.5 7_656 .
N9 C9 N6 115.3(4) . .
N9 C9 C10 103.7(4) . .
N6 C9 C10 103.6(4) . .
N9 C9 H9 111.2 . .
N6 C9 H9 111.2 . .
C10 C9 H9 111.2 . .
N5 C10 N10 115.6(4) . .
N5 C10 C9 103.3(4) . .
N10 C10 C9 103.2(4) . .
N5 C10 H10 111.4 . .
N10 C10 H10 111.4 . .
C9 C10 H10 111.4 . .
N11 C11 N4 116.7(4) . .
N11 C11 C12 104.4(4) . .
N4 C11 C12 101.6(4) . .
N11 C11 H11 111.2 . .
N4 C11 H11 111.2 . .
C12 C11 H11 111.2 . .
N3 C12 N12 115.4(4) . .
N3 C12 C11 104.6(4) . .
N12 C12 C11 101.8(4) . .
N3 C12 H12 111.5 . .
N12 C12 H12 111.5 . .
C11 C12 H12 111.5 . .
N13 C13 N2 114.4(4) . .
N13 C13 C8 103.3(4) . 7_656
N2 C13 C8 103.3(4) . 7_656
N13 C13 H13 111.7 . .
N2 C13 H13 111.7 . .
C8 C13 H13 111.7 7_656 .
N12 C14 N13 114.8(4) . .
N12 C14 H14A 108.6 . .
N13 C14 H14A 108.6 . .
N12 C14 H14B 108.6 . .
N13 C14 H14B 108.6 . .
H14A C14 H14B 107.5 . .
O6 C15 N11 127.9(5) . .
O6 C15 N12 125.2(5) . .
N11 C15 N12 106.9(4) . .
N11 C16 N10 113.4(4) . .
N11 C16 H16A 108.9 . .
N10 C16 H16A 108.9 . .
N11 C16 H16B 108.9 . .
N10 C16 H16B 108.9 . .
H16A C16 H16B 107.7 . .
O5 C17 N10 125.8(5) . .
O5 C17 N9 125.7(5) . .
N10 C17 N9 108.5(4) . .
N9 C18 N8 114.6(4) . .
N9 C18 H18A 108.6 . .
N8 C18 H18A 108.6 . .
N9 C18 H18B 108.6 . .
N8 C18 H18B 108.6 . .
H18A C18 H18B 107.6 . .
N15 C19 C20 179.5(10) . .
C25 C20 C21 120.6(6) . .
C25 C20 C19 122.1(7) . .
C21 C20 C19 117.2(7) . .
C22 C21 C20 120.0(7) . .
C22 C21 H21 120.0 . .
C20 C21 H21 120.0 . .
C21 C22 C23 118.7(6) . .
C21 C22 H22 120.6 . .
C23 C22 H22 120.7 . .
C24 C23 C22 121.0(6) . .
C24 C23 C26 119.5(6) . .
C22 C23 C26 119.4(5) . .
C23 C24 C25 120.3(7) . .
C23 C24 H24 119.9 . .
C25 C24 H24 119.9 . .
C20 C25 C24 119.3(7) . .
C20 C25 H25 120.3 . .
C24 C25 H25 120.3 . .
N1 C26 C23 112.3(5) . .
N1 C26 H26A 109.1 . .
C23 C26 H26A 109.2 . .
N1 C26 H26B 109.1 . .
C23 C26 H26B 109.1 . .
H26A C26 H26B 107.9 . .
C28 C27 N1 110.4(6) . .
C28 C27 H27A 109.6 . .
N1 C27 H27A 109.6 . .
C28 C27 H27B 109.6 . .
N1 C27 H27B 109.6 . .
H27A C27 H27B 108.1 . .
C29A C28 C27 132.0(13) . .
C29 C28 C27 119.2(8) . .
C29 C28 H28A 107.5 . .
C27 C28 H28A 107.5 . .
C29 C28 H28B 107.5 . .
C27 C28 H28B 107.5 . .
H28A C28 H28B 107.0 . .
C28 C29 C29 110.1(9) . 7_656
C28 C29 H29A 109.6 . .
C29 C29 H29A 109.6 7_656 .
C28 C29 H29B 109.6 . .
C29 C29 H29B 109.7 7_656 .
H29A C29 H29B 108.2 . .
C26 N1 C27 112.0(4) . .
C26 N1 H1A 109.2 . .
C27 N1 H1A 109.2 . .
C26 N1 H1B 109.2 . .
C27 N1 H1B 109.2 . .
H1A N1 H1B 107.9 . .
C1 N2 C2 122.1(4) . .
C1 N2 C13 112.2(4) . .
C2 N2 C13 123.4(4) . .
C3 N3 C12 112.5(4) . .
C3 N3 C2 122.5(4) . .
C12 N3 C2 124.8(4) . .
C3 N4 C4 121.2(4) . .
C3 N4 C11 113.0(4) . .
C4 N4 C11 123.1(4) . .
C5 N5 C10 113.4(4) . .
C5 N5 C4 121.3(4) . .
C10 N5 C4 125.3(4) . .
C5 N6 C9 111.9(4) . .
C5 N6 C6 120.8(4) . .
C9 N6 C6 124.1(4) . .
C7 N7 C8 113.2(4) . .
C7 N7 C6 121.2(4) . .
C8 N7 C6 125.6(4) . .
C1 N8 C18 121.1(4) 7_656 .
C1 N8 C8 112.2(4) 7_656 .
C18 N8 C8 123.0(4) . .
C17 N9 C18 122.5(4) . .
C17 N9 C9 111.9(4) . .
C18 N9 C9 125.5(4) . .
C17 N10 C10 112.6(4) . .
C17 N10 C16 122.4(4) . .
C10 N10 C16 123.3(4) . .
C15 N11 C11 114.1(4) . .
C15 N11 C16 121.5(4) . .
C11 N11 C16 124.4(4) . .
C15 N12 C14 121.3(4) . .
C15 N12 C12 112.3(4) . .
C14 N12 C12 122.6(4) . .
C7 N13 C13 112.6(4) 7_656 .
C7 N13 C14 122.1(4) 7_656 .
C13 N13 C14 124.4(4) . .
O4W O5W O4W 180.0(11) . 5_655

loop_
_geom_bond_atom_site_label_1
_geom_bond_atom_site_label_2
_geom_bond_distance
_geom_bond_site_symmetry_2
C1 O1 1.220(6) .
C1 N2 1.358(6) .
C1 N8 1.376(6) 7_656
C2 N2 1.447(6) .
C2 N3 1.445(7) .
C2 H2A 0.9700 .
C2 H2B 0.9700 .
C3 O2 1.213(6) .
C3 N4 1.367(7) .
C3 N3 1.377(7) .
C4 N5 1.460(6) .
C4 N4 1.455(6) .
C4 H4A 0.9700 .
C4 H4B 0.9700 .
C5 O3 1.211(6) .
C5 N6 1.373(6) .
C5 N5 1.373(6) .
C6 N6 1.455(6) .
C6 N7 1.446(7) .
C6 H6A 0.9700 .
C6 H6B 0.9700 .
C7 O4 1.203(6) .
C7 N13 1.385(7) 7_656
C7 N7 1.385(7) .
C8 N7 1.419(7) .
C8 N8 1.450(6) .
C8 C13 1.554(7) 7_656
C8 H8 0.9800 .
C9 N9 1.444(6) .
C9 N6 1.449(6) .
C9 C10 1.540(7) .
C9 H9 0.9800 .
C10 N5 1.425(6) .
C10 N10 1.445(6) .
C10 H10 0.9800 .
C11 N11 1.405(6) .
C11 N4 1.466(7) .
C11 C12 1.560(7) .
C11 H11 0.9800 .
C12 N3 1.429(7) .
C12 N12 1.476(7) .
C12 H12 0.9800 .
C13 N13 1.438(7) .
C13 N2 1.461(6) .
C13 C8 1.554(7) 7_656
C13 H13 0.9800 .
C14 N12 1.443(6) .
C14 N13 1.441(6) .
C14 H14A 0.9700 .
C14 H14B 0.9700 .
C15 O6 1.204(6) .
C15 N11 1.381(6) .
C15 N12 1.378(6) .
C16 N11 1.433(6) .
C16 N10 1.466(6) .
C16 H16A 0.9700 .
C16 H16B 0.9700 .
C17 O5 1.214(6) .
C17 N10 1.360(7) .
C17 N9 1.369(6) .
C18 N9 1.414(7) .
C18 N8 1.459(6) .
C18 H18A 0.9700 .
C18 H18B 0.9700 .
C19 N15 1.132(9) .
C19 C20 1.466(9) .
C20 C25 1.350(10) .
C20 C21 1.388(10) .
C21 C22 1.373(9) .
C21 H21 0.9300 .
C22 C23 1.379(9) .
C22 H22 0.9300 .
C23 C24 1.353(8) .
C23 C26 1.526(8) .
C24 C25 1.386(10) .
C24 H24 0.9300 .
C25 H25 0.9300 .
C26 N1 1.493(7) .
C26 H26A 0.9700 .
C26 H26B 0.9700 .
C27 C28 1.434(9) .
C27 N1 1.500(7) .
C27 H27A 0.9700 .
C27 H27B 0.9700 .
C28 C29A 1.403(10) .
C28 C29 1.417(8) .
C28 H28A 0.9700 .
C28 H28B 0.9700 .
C29 C29 1.525(19) 7_656
C29 H29A 0.9700 .
C29 H29B 0.9700 .
N1 H1A 0.9700 .
N1 H1B 0.9700 .
N8 C1 1.376(6) 7_656
N13 C7 1.385(7) 7_656
O4W O5W 1.106(12) .
O5W O4W 1.106(12) 5_655
